data_7714889
loop_
_publ_author_name
'Erlemeier, Lukas'
'M&#xfc;ller, Marius J'
'Stuhrmann, Gina'
'Dunaj, Tobias'
'Werncke, Gunnar'
'Chatterjee, Sangam'
'von H&#xe4;nisch, Carsten'

_publ_section_title
;
 Easy access to strongly fluorescent higher homologues of BODIPY.
;
_journal_issue 3
_journal_name_full 'Dalton transactions (Cambridge, England : 2003)'
_journal_page_first 887
_journal_page_last 893
_journal_paper_doi 10.1039/d3dt03323f
_journal_volume 53
_journal_year 2024
_chemical_formula_moiety 'C36 H38 N2'
_chemical_formula_sum 'C36 H38 N2'
_chemical_formula_weight 498.68
_space_group_crystal_system monoclinic
_space_group_IT_number 15
_space_group_name_Hall '-C 2yc'
_space_group_name_H-M_alt 'C 1 2/c 1'
_atom_sites_solution_hydrogens geom
_audit_creation_date 2023-11-17
_audit_creation_method
;
Olex2 1.2
(compiled 2018.05.29 svn.r3508 for OlexSys, GUI svn.r5506)
;
_audit_update_record
;
2023-11-24 deposited with the CCDC.	2023-12-20 downloaded from the CCDC.
;
_cell_angle_alpha 90
_cell_angle_beta 102.160(3)
_cell_angle_gamma 90
_cell_formula_units_Z 4
_cell_length_a 8.9174(7)
_cell_length_b 15.1027(10)
_cell_length_c 20.9603(17)
_cell_measurement_reflns_used 9882
_cell_measurement_temperature 100
_cell_measurement_theta_max 31.508
_cell_measurement_theta_min 2.699
_cell_volume 2759.5(4)
_computing_cell_refinement 'SAINT V8.40B (?, 2016)'
_computing_data_collection 'APEX4 v2021.4-0 (Bruker AXS, 2021)'
_computing_data_reduction 'SAINT V8.40B (?, 2016)'
_computing_molecular_graphics 'Olex2 (Dolomanov et al., 2009)'
_computing_publication_material 'Olex2 (Dolomanov et al., 2009)'
_computing_structure_refinement 'ShelXL (Sheldrick, 2015)'
_computing_structure_solution 'SHELXT 2018/2 (Sheldrick, 2018)'
_diffrn_ambient_temperature 100.0
_diffrn_detector 'CCD area detector'
_diffrn_detector_area_resol_mean 7.9
_diffrn_detector_type 'Bruker D8 Quest'
_diffrn_measured_fraction_theta_full 0.999
_diffrn_measured_fraction_theta_max 0.990
_diffrn_measurement_device 'three-circle diffractometer'
_diffrn_measurement_device_type 'Bruker D8 Quest'
_diffrn_measurement_method '\w scans'
_diffrn_radiation_monochromator graphite
_diffrn_radiation_probe x-ray
_diffrn_radiation_type MoK\a
_diffrn_radiation_wavelength 0.71073
_diffrn_reflns_av_R_equivalents 0.0624
_diffrn_reflns_av_unetI/netI 0.0411
_diffrn_reflns_Laue_measured_fraction_full 0.999
_diffrn_reflns_Laue_measured_fraction_max 0.990
_diffrn_reflns_limit_h_max 13
_diffrn_reflns_limit_h_min -12
_diffrn_reflns_limit_k_max 21
_diffrn_reflns_limit_k_min -21
_diffrn_reflns_limit_l_max 30
_diffrn_reflns_limit_l_min -30
_diffrn_reflns_number 36656
_diffrn_reflns_point_group_measured_fraction_full 0.999
_diffrn_reflns_point_group_measured_fraction_max 0.990
_diffrn_reflns_theta_full 25.242
_diffrn_reflns_theta_max 31.528
_diffrn_reflns_theta_min 2.697
_diffrn_source 'sealed X-ray tube'
_diffrn_source_target Mo
_exptl_absorpt_coefficient_mu 0.069
_exptl_absorpt_correction_T_max 0.9954
_exptl_absorpt_correction_T_min 0.9263
_exptl_absorpt_correction_type multi-scan
_exptl_absorpt_process_details
'SADABS-2016/2 (Bruker,2016/2) was used for absorption correction. wR2(int) was 0.1273 before and 0.0755 after correction. The Ratio of minimum to maximum transmission is 0.9306. The \l/2 correction factor is Not present.'
_exptl_crystal_colour colourless
_exptl_crystal_colour_primary colourless
_exptl_crystal_density_diffrn 1.200
_exptl_crystal_description block
_exptl_crystal_F_000 1072
_exptl_crystal_size_max 0.235
_exptl_crystal_size_mid 0.231
_exptl_crystal_size_min 0.151
_refine_diff_density_max 0.355
_refine_diff_density_min -0.248
_refine_diff_density_rms 0.056
_refine_ls_extinction_method none
_refine_ls_goodness_of_fit_ref 1.071
_refine_ls_hydrogen_treatment constr
_refine_ls_matrix_type full
_refine_ls_number_parameters 180
_refine_ls_number_reflns 4534
_refine_ls_number_restraints 0
_refine_ls_restrained_S_all 1.071
_refine_ls_R_factor_all 0.0594
_refine_ls_R_factor_gt 0.0513
_refine_ls_shift/su_max 0.000
_refine_ls_shift/su_mean 0.000
_refine_ls_structure_factor_coef Fsqd
_refine_ls_weighting_details 'w=1/[\s^2^(Fo^2^)+(0.0572P)^2^+2.2652P] where P=(Fo^2^+2Fc^2^)/3'
_refine_ls_weighting_scheme calc
_refine_ls_wR_factor_gt 0.1227
_refine_ls_wR_factor_ref 0.1284
_reflns_Friedel_coverage 0.000
_reflns_number_gt 4104
_reflns_number_total 4534
_reflns_threshold_expression 'I > 2\s(I)'
_cod_data_source_file d3dt03323f2.cif
_cod_data_source_block rrpx167_0ma
_cod_depositor_comments 'Adding full bibliography for 7714889--7714895.cif.'
_cod_database_code 7714889
_shelx_shelxl_version_number 2016/6
_shelx_space_group_comment
;
The symmetry employed for this shelxl refinement is uniquely defined
by the following loop, which should always be used as a source of
symmetry information in preference to the above space-group names.
They are only intended as comments.
;
_shelx_estimated_absorpt_t_max 0.990
_shelx_estimated_absorpt_t_min 0.984
_olex2_refinement_description
;
1. Twinned data refinement
 Scales: 0.6759(13)
 0.3241(13)
2. Fixed Uiso
 At 1.2 times of:
  All C(H) groups, All N(H) groups
 At 1.5 times of:
  All C(H,H,H) groups
3. Others
 Fixed Sof: H1(0.5) H17A(0.5) H17B(0.5) H17C(0.5)
4.a Aromatic/amide H refined with riding coordinates:
 N1(H1), C14(H14), C3(H3), C8(H8), C4(H4), C12(H12)
4.b Idealised Me refined as rotating group:
 C20(H20A,H20B,H20C), C16(H16A,H16B,H16C), C18(H18A,H18B,H18C), C17(H17A,H17B,
 H17C), C19(H19A,H19B,H19C)
;
_olex2_submission_special_instructions 'No special instructions were received'

loop_
_space_group_symop_operation_xyz
'x, y, z'
'-x, y, -z+1/2'
'x+1/2, y+1/2, z'
'-x+1/2, y+1/2, -z+1/2'
'-x, -y, -z'
'x, -y, z-1/2'
'-x+1/2, -y+1/2, -z'
'x+1/2, -y+1/2, z-1/2'

loop_
_atom_site_label
_atom_site_type_symbol
_atom_site_fract_x
_atom_site_fract_y
_atom_site_fract_z
_atom_site_U_iso_or_equiv
_atom_site_adp_type
_atom_site_occupancy
_atom_site_site_symmetry_order
_atom_site_calc_flag
_atom_site_refinement_flags_posn
_atom_site_refinement_flags_adp
_atom_site_refinement_flags_occupancy
_atom_site_disorder_assembly
_atom_site_disorder_group
N1 N 0.42810(14) 0.70138(8) 0.68426(6) 0.0151(2) Uani 1 1 d . . . . .
H1 H 0.466342 0.740442 0.714476 0.018 Uiso 0.5 1 calc R . . A -1
C6 C 0.500000 0.46723(12) 0.750000 0.0137(3) Uani 1 2 d S T P . .
C14 C 0.15603(17) 0.93602(9) 0.56952(7) 0.0179(3) Uani 1 1 d . . . . .
H14 H 0.054892 0.959442 0.560153 0.021 Uiso 1 1 calc R . . . .
C11 C 0.45194(16) 0.86695(9) 0.59507(7) 0.0161(3) Uani 1 1 d . . . . .
C2 C 0.43410(16) 0.60965(9) 0.69165(7) 0.0143(2) Uani 1 1 d . . . . .
C15 C 0.17716(17) 0.84610(9) 0.58438(7) 0.0160(3) Uani 1 1 d . . . . .
C3 C 0.35989(17) 0.57092(9) 0.63156(7) 0.0165(3) Uani 1 1 d . . . . .
H3 H 0.347571 0.509417 0.622449 0.020 Uiso 1 1 calc R . . . .
C8 C 0.37030(19) 0.32877(9) 0.75656(7) 0.0187(3) Uani 1 1 d . . . . .
H8 H 0.281358 0.297120 0.761470 0.022 Uiso 1 1 calc R . . . .
C10 C 0.32670(16) 0.81217(9) 0.59969(6) 0.0140(2) Uani 1 1 d . . . . .
C5 C 0.35387(16) 0.71984(9) 0.62305(7) 0.0148(3) Uani 1 1 d . . . . .
C7 C 0.36715(17) 0.42118(9) 0.75612(7) 0.0154(3) Uani 1 1 d . . . . .
C4 C 0.30893(17) 0.63948(9) 0.58881(7) 0.0169(3) Uani 1 1 d . . . . .
H4 H 0.254275 0.634032 0.544895 0.020 Uiso 1 1 calc R . . . .
C12 C 0.42561(18) 0.95620(10) 0.57934(7) 0.0187(3) Uani 1 1 d . . . . .
H12 H 0.509904 0.993234 0.576272 0.022 Uiso 1 1 calc R . . . .
C20 C 0.03893(17) 0.78789(10) 0.58301(8) 0.0204(3) Uani 1 1 d . . . . .
H20A H -0.044110 0.823223 0.594146 0.031 Uiso 1 1 calc GR . . . .
H20B H 0.066216 0.739848 0.614758 0.031 Uiso 1 1 calc GR . . . .
H20C H 0.004931 0.762810 0.539223 0.031 Uiso 1 1 calc GR . . . .
C13 C 0.27869(19) 0.99218(9) 0.56805(7) 0.0197(3) Uani 1 1 d . . . . .
C9 C 0.500000 0.28204(13) 0.750000 0.0208(4) Uani 1 2 d S T P . .
C16 C 0.22184(18) 0.46874(10) 0.76154(8) 0.0206(3) Uani 1 1 d . . . . .
H16A H 0.247496 0.521622 0.788745 0.031 Uiso 1 1 calc GR . . . .
H16B H 0.157391 0.429307 0.781467 0.031 Uiso 1 1 calc GR . . . .
H16C H 0.166104 0.486219 0.717946 0.031 Uiso 1 1 calc GR . . . .
C18 C 0.61239(17) 0.83045(11) 0.60508(8) 0.0213(3) Uani 1 1 d . . . . .
H18A H 0.643495 0.807293 0.649587 0.032 Uiso 1 1 calc GR . . . .
H18B H 0.682943 0.877653 0.598440 0.032 Uiso 1 1 calc GR . . . .
H18C H 0.615126 0.782641 0.573732 0.032 Uiso 1 1 calc GR . . . .
C1 C 0.500000 0.56661(12) 0.750000 0.0140(3) Uani 1 2 d S T P . .
C17 C 0.500000 0.18184(14) 0.750000 0.0337(6) Uani 1 2 d S T P . .
H17A H 0.397100 0.160213 0.751345 0.051 Uiso 0.5 1 calc GR . . B -1
H17B H 0.573454 0.160213 0.788361 0.051 Uiso 0.5 1 calc GR . . B -1
H17C H 0.529446 0.160213 0.710293 0.051 Uiso 0.5 1 calc GR . . B -1
C19 C 0.2531(2) 1.09009(10) 0.55632(9) 0.0295(4) Uani 1 1 d . . . . .
H19A H 0.301174 1.108909 0.520600 0.044 Uiso 1 1 calc GR . . . .
H19B H 0.298709 1.122754 0.596068 0.044 Uiso 1 1 calc GR . . . .
H19C H 0.142722 1.102204 0.544653 0.044 Uiso 1 1 calc GR . . . .

loop_
_atom_site_aniso_label
_atom_site_aniso_U_11
_atom_site_aniso_U_22
_atom_site_aniso_U_33
_atom_site_aniso_U_23
_atom_site_aniso_U_13
_atom_site_aniso_U_12
N1 0.0173(5) 0.0120(5) 0.0145(5) 0.0011(4) -0.0002(4) -0.0007(4)
C6 0.0178(9) 0.0107(8) 0.0116(7) 0.000 0.0009(7) 0.000
C14 0.0210(7) 0.0161(6) 0.0153(6) 0.0018(5) 0.0009(5) 0.0030(5)
C11 0.0169(6) 0.0162(6) 0.0147(6) -0.0002(5) 0.0020(5) -0.0011(5)
C2 0.0169(6) 0.0114(6) 0.0140(6) -0.0009(4) 0.0016(5) -0.0003(5)
C15 0.0184(6) 0.0156(6) 0.0129(5) 0.0007(5) 0.0010(5) -0.0001(5)
C3 0.0207(6) 0.0127(6) 0.0150(6) -0.0019(5) 0.0013(5) -0.0011(5)
C8 0.0251(7) 0.0149(6) 0.0151(6) 0.0009(5) 0.0018(5) -0.0055(5)
C10 0.0179(6) 0.0126(6) 0.0105(5) 0.0001(4) 0.0008(5) -0.0007(5)
C5 0.0158(6) 0.0132(6) 0.0150(6) 0.0002(5) 0.0021(5) -0.0002(5)
C7 0.0173(6) 0.0158(6) 0.0124(6) 0.0007(5) 0.0013(5) 0.0000(5)
C4 0.0213(7) 0.0148(6) 0.0130(6) -0.0011(5) -0.0001(5) -0.0002(5)
C12 0.0226(7) 0.0157(6) 0.0168(6) 0.0021(5) 0.0022(5) -0.0049(5)
C20 0.0159(6) 0.0207(7) 0.0236(7) 0.0026(6) 0.0019(6) -0.0012(5)
C13 0.0267(7) 0.0143(6) 0.0161(6) 0.0030(5) 0.0003(5) -0.0004(5)
C9 0.0347(11) 0.0111(8) 0.0155(9) 0.000 0.0024(8) 0.000
C16 0.0176(6) 0.0226(7) 0.0217(7) 0.0029(5) 0.0043(6) 0.0012(5)
C18 0.0172(7) 0.0219(7) 0.0240(7) 0.0008(6) 0.0024(6) -0.0013(5)
C1 0.0172(9) 0.0107(8) 0.0140(8) 0.000 0.0030(7) 0.000
C17 0.0555(17) 0.0110(9) 0.0350(13) 0.000 0.0100(12) 0.000
C19 0.0386(9) 0.0130(7) 0.0334(9) 0.0057(6) -0.0001(8) 0.0001(6)

loop_
_atom_type_symbol
_atom_type_description
_atom_type_scat_dispersion_real
_atom_type_scat_dispersion_imag
_atom_type_scat_source
C C 0.0033 0.0016 'International Tables Vol C Tables 4.2.6.8 and 6.1.1.4'
H H 0.0000 0.0000 'International Tables Vol C Tables 4.2.6.8 and 6.1.1.4'
N N 0.0061 0.0033 'International Tables Vol C Tables 4.2.6.8 and 6.1.1.4'

loop_
_geom_angle_atom_site_label_1
_geom_angle_atom_site_label_2
_geom_angle_atom_site_label_3
_geom_angle
_geom_angle_site_symmetry_1
_geom_angle_site_symmetry_3
_geom_angle_publ_flag
C2 N1 H1 125.9 . . ?
C5 N1 H1 125.9 . . ?
C5 N1 C2 108.19(11) . . ?
C7 C6 C7 120.55(17) 2_656 . ?
C7 C6 C1 119.73(8) 2_656 . ?
C7 C6 C1 119.73(8) . . ?
C15 C14 H14 119.1 . . ?
C13 C14 H14 119.1 . . ?
C13 C14 C15 121.90(14) . . ?
C10 C11 C18 121.25(12) . . ?
C12 C11 C10 119.13(13) . . ?
C12 C11 C18 119.61(13) . . ?
N1 C2 C3 108.13(12) . . ?
N1 C2 C1 123.89(13) . . ?
C1 C2 C3 127.96(13) . . ?
C14 C15 C10 118.93(13) . . ?
C14 C15 C20 119.38(13) . . ?
C10 C15 C20 121.69(12) . . ?
C2 C3 H3 126.4 . . ?
C4 C3 C2 107.14(12) . . ?
C4 C3 H3 126.4 . . ?
C7 C8 H8 119.2 . . ?
C9 C8 H8 119.2 . . ?
C9 C8 C7 121.63(14) . . ?
C11 C10 C5 119.91(12) . . ?
C15 C10 C11 119.94(12) . . ?
C15 C10 C5 120.11(12) . . ?
N1 C5 C10 121.65(12) . . ?
N1 C5 C4 109.53(12) . . ?
C4 C5 C10 128.81(12) . . ?
C6 C7 C16 121.79(12) . . ?
C8 C7 C6 118.70(14) . . ?
C8 C7 C16 119.51(13) . . ?
C3 C4 C5 107.01(12) . . ?
C3 C4 H4 126.5 . . ?
C5 C4 H4 126.5 . . ?
C11 C12 H12 119.2 . . ?
C13 C12 C11 121.52(14) . . ?
C13 C12 H12 119.2 . . ?
C15 C20 H20A 109.5 . . ?
C15 C20 H20B 109.5 . . ?
C15 C20 H20C 109.5 . . ?
H20A C20 H20B 109.5 . . ?
H20A C20 H20C 109.5 . . ?
H20B C20 H20C 109.5 . . ?
C14 C13 C12 118.36(13) . . ?
C14 C13 C19 120.60(15) . . ?
C12 C13 C19 121.02(14) . . ?
C8 C9 C8 118.79(18) . 2_656 ?
C8 C9 C17 120.60(9) . . ?
C8 C9 C17 120.61(9) 2_656 . ?
C7 C16 H16A 109.5 . . ?
C7 C16 H16B 109.5 . . ?
C7 C16 H16C 109.5 . . ?
H16A C16 H16B 109.5 . . ?
H16A C16 H16C 109.5 . . ?
H16B C16 H16C 109.5 . . ?
C11 C18 H18A 109.5 . . ?
C11 C18 H18B 109.5 . . ?
C11 C18 H18C 109.5 . . ?
H18A C18 H18B 109.5 . . ?
H18A C18 H18C 109.5 . . ?
H18B C18 H18C 109.5 . . ?
C2 C1 C6 117.66(9) . . ?
C2 C1 C6 117.66(9) 2_656 . ?
C2 C1 C2 124.68(17) 2_656 . ?
C9 C17 H17A 109.5 . . ?
C9 C17 H17B 109.5 . . ?
C9 C17 H17C 109.5 . . ?
H17A C17 H17B 109.5 . . ?
H17A C17 H17C 109.5 . . ?
H17B C17 H17C 109.5 . . ?
C13 C19 H19A 109.5 . . ?
C13 C19 H19B 109.5 . . ?
C13 C19 H19C 109.5 . . ?
H19A C19 H19B 109.5 . . ?
H19A C19 H19C 109.5 . . ?
H19B C19 H19C 109.5 . . ?

loop_
_geom_bond_atom_site_label_1
_geom_bond_atom_site_label_2
_geom_bond_distance
_geom_bond_site_symmetry_2
_geom_bond_publ_flag
N1 H1 0.8800 . ?
N1 C2 1.3937(16) . ?
N1 C5 1.3432(18) . ?
C6 C7 1.4027(17) 2_656 ?
C6 C7 1.4027(17) . ?
C6 C1 1.501(3) . ?
C14 H14 0.9500 . ?
C14 C15 1.3971(19) . ?
C14 C13 1.390(2) . ?
C11 C10 1.4096(19) . ?
C11 C12 1.396(2) . ?
C11 C18 1.506(2) . ?
C2 C3 1.4196(19) . ?
C2 C1 1.4002(16) . ?
C15 C10 1.401(2) . ?
C15 C20 1.509(2) . ?
C3 H3 0.9500 . ?
C3 C4 1.3821(19) . ?
C8 H8 0.9500 . ?
C8 C7 1.3959(18) . ?
C8 C9 1.3862(19) . ?
C10 C5 1.4809(18) . ?
C5 C4 1.4238(19) . ?
C7 C16 1.507(2) . ?
C4 H4 0.9500 . ?
C12 H12 0.9500 . ?
C12 C13 1.392(2) . ?
C20 H20A 0.9800 . ?
C20 H20B 0.9800 . ?
C20 H20C 0.9800 . ?
C13 C19 1.508(2) . ?
C9 C17 1.513(3) . ?
C16 H16A 0.9800 . ?
C16 H16B 0.9800 . ?
C16 H16C 0.9800 . ?
C18 H18A 0.9800 . ?
C18 H18B 0.9800 . ?
C18 H18C 0.9800 . ?
C17 H17A 0.9800 . ?
C17 H17B 0.9800 . ?
C17 H17C 0.9800 . ?
C19 H19A 0.9800 . ?
C19 H19B 0.9800 . ?
C19 H19C 0.9800 . ?

loop_
_geom_torsion_atom_site_label_1
_geom_torsion_atom_site_label_2
_geom_torsion_atom_site_label_3
_geom_torsion_atom_site_label_4
_geom_torsion
_geom_torsion_site_symmetry_1
_geom_torsion_site_symmetry_2
_geom_torsion_site_symmetry_3
_geom_torsion_site_symmetry_4
_geom_torsion_publ_flag
N1 C2 C3 C4 -0.47(17) . . . . ?
N1 C2 C1 C6 -179.00(10) . . . . ?
N1 C2 C1 C2 1.00(10) . . . 2_656 ?
N1 C5 C4 C3 -0.44(17) . . . . ?
C14 C15 C10 C11 -4.8(2) . . . . ?
C14 C15 C10 C5 172.89(13) . . . . ?
C11 C10 C5 N1 64.95(19) . . . . ?
C11 C10 C5 C4 -116.00(17) . . . . ?
C11 C12 C13 C14 -3.2(2) . . . . ?
C11 C12 C13 C19 175.15(15) . . . . ?
C2 N1 C5 C10 179.36(13) . . . . ?
C2 N1 C5 C4 0.14(16) . . . . ?
C2 C3 C4 C5 0.55(17) . . . . ?
C15 C14 C13 C12 2.5(2) . . . . ?
C15 C14 C13 C19 -175.85(15) . . . . ?
C15 C10 C5 N1 -112.78(16) . . . . ?
C15 C10 C5 C4 66.3(2) . . . . ?
C3 C2 C1 C6 2.79(17) . . . . ?
C3 C2 C1 C2 -177.21(17) . . . 2_656 ?
C10 C11 C12 C13 -0.1(2) . . . . ?
C10 C5 C4 C3 -179.59(15) . . . . ?
C5 N1 C2 C3 0.20(16) . . . . ?
C5 N1 C2 C1 -178.32(12) . . . . ?
C7 C6 C7 C8 0.54(9) 2_656 . . . ?
C7 C6 C7 C16 -178.87(14) 2_656 . . . ?
C7 C6 C1 C2 -80.47(9) . . . . ?
C7 C6 C1 C2 -80.47(9) 2_656 . . 2_656 ?
C7 C6 C1 C2 99.53(9) . . . 2_656 ?
C7 C6 C1 C2 99.53(9) 2_656 . . . ?
C7 C8 C9 C8 0.57(10) . . . 2_656 ?
C7 C8 C9 C17 -179.43(10) . . . . ?
C12 C11 C10 C15 4.2(2) . . . . ?
C12 C11 C10 C5 -173.57(13) . . . . ?
C20 C15 C10 C11 174.62(13) . . . . ?
C20 C15 C10 C5 -7.6(2) . . . . ?
C13 C14 C15 C10 1.5(2) . . . . ?
C13 C14 C15 C20 -177.99(14) . . . . ?
C9 C8 C7 C6 -1.12(19) . . . . ?
C9 C8 C7 C16 178.31(11) . . . . ?
C18 C11 C10 C15 -174.25(13) . . . . ?
C18 C11 C10 C5 8.0(2) . . . . ?
C18 C11 C12 C13 178.36(14) . . . . ?
C1 C6 C7 C8 -179.46(9) . . . . ?
C1 C6 C7 C16 1.13(14) . . . . ?
C1 C2 C3 C4 177.97(13) . . . . ?

loop_
_twin_individual_id
_twin_individual_mass_fraction_refined
1 0.6759(13)
2 0.3241(13)
